data_2238174
loop_
_publ_author_name
'Bouchareb, Hasna'
'Boudraa, Mhamed'
'Bouacida, Sofiane'
'Merazig, Hocin'

_publ_section_title
;
 2,2'-(Disulfanediyl)dianilinium dichloride dihydrate
;
_journal_coeditor_code HB7089
_journal_issue 7
_journal_name_full 'Acta Crystallographica Section E'
_journal_page_first o1078
_journal_page_last o1079
_journal_paper_doi 10.1107/S1600536813015742
_journal_volume 69
_journal_year 2013
_chemical_formula_iupac 'C12 H14 N2 S2 2+, 2Cl -, 2H2 O'
_chemical_formula_moiety 'C12 H14 N2 S2 2+, 2(Cl -), 2(H2 O)'
_chemical_formula_sum 'C12 H18 Cl2 N2 O2 S2'
_chemical_formula_weight 357.32
_chemical_name_systematic
;
2,2'-(Disulfanediyl)dianilinium dichloride dihydrate
;
_space_group_IT_number 33
_symmetry_cell_setting orthorhombic
_symmetry_space_group_name_Hall 'P 2c -2n'
_symmetry_space_group_name_H-M 'P n a 21'
_atom_sites_solution_hydrogens geom
_atom_sites_solution_primary direct
_atom_sites_solution_secondary difmap
_cell_angle_alpha 90
_cell_angle_beta 90
_cell_angle_gamma 90
_cell_formula_units_Z 4
_cell_length_a 17.826(7)
_cell_length_b 13.358(5)
_cell_length_c 7.120(3)
_cell_measurement_reflns_used 2698
_cell_measurement_temperature 150(2)
_cell_measurement_theta_max 28.5
_cell_measurement_theta_min 2.29
_cell_volume 1695.4(12)
_computing_cell_refinement 'SAINT (Bruker, 2011)'
_computing_data_collection 'APEX2 (Bruker, 2011)'
_computing_data_reduction 'SAINT (Bruker, 2011)'
_computing_molecular_graphics 'ORTEP-3 for Windows (Farrugia, 2012) and DIAMOND (Brandenburg & Berndt, 2001)'
_computing_publication_material 'WinGX (Farrugia, 2012)'
_computing_structure_refinement 'SHELXL97 (Sheldrick, 2008)'
_computing_structure_solution 'SIR2002 (Burla <i>et al.</i>, 2005)'
_diffrn_ambient_temperature 150(2)
_diffrn_measured_fraction_theta_full 0.951
_diffrn_measured_fraction_theta_max 0.927
_diffrn_measurement_device_type 'Bruker APEXII CCD'
_diffrn_measurement_method '\f and \w scans'
_diffrn_radiation_monochromator graphite
_diffrn_radiation_source 'sealed tube'
_diffrn_radiation_type MoK\a
_diffrn_radiation_wavelength 0.71073
_diffrn_reflns_av_R_equivalents 0.097
_diffrn_reflns_limit_h_max 23
_diffrn_reflns_limit_h_min -24
_diffrn_reflns_limit_k_max 18
_diffrn_reflns_limit_k_min -18
_diffrn_reflns_limit_l_max 8
_diffrn_reflns_limit_l_min -9
_diffrn_reflns_number 10760
_diffrn_reflns_theta_full 25.00
_diffrn_reflns_theta_max 28.79
_diffrn_reflns_theta_min 2.75
_exptl_absorpt_coefficient_mu 0.631
_exptl_absorpt_correction_type none
_exptl_crystal_colour colourless
_exptl_crystal_density_diffrn 1.4
_exptl_crystal_density_method 'not measured'
_exptl_crystal_description Prism
_exptl_crystal_F_000 744
_exptl_crystal_size_max 0.16
_exptl_crystal_size_mid 0.13
_exptl_crystal_size_min 0.11
_refine_diff_density_max 0.577
_refine_diff_density_min -0.471
_refine_ls_abs_structure_details 'Flack (1983), 1369 Friedel pairs'
_refine_ls_abs_structure_Flack -0.12(12)
_refine_ls_extinction_method none
_refine_ls_goodness_of_fit_ref 1.046
_refine_ls_hydrogen_treatment mixed
_refine_ls_matrix_type full
_refine_ls_number_parameters 195
_refine_ls_number_reflns 3584
_refine_ls_number_restraints 6
_refine_ls_restrained_S_all 1.045
_refine_ls_R_factor_all 0.1109
_refine_ls_R_factor_gt 0.063
_refine_ls_shift/su_max 0
_refine_ls_shift/su_mean 0
_refine_ls_structure_factor_coef Fsqd
_refine_ls_weighting_details 'calc w=1/[\s^2^(Fo^2^)+(0.0595P)^2^] where P=(Fo^2^+2Fc^2^)/3'
_refine_ls_weighting_scheme calc
_refine_ls_wR_factor_gt 0.1183
_refine_ls_wR_factor_ref 0.1336
_reflns_number_gt 2409
_reflns_number_total 3584
_reflns_threshold_expression I>2\s(I)
_cod_data_source_file hb7089.cif
_cod_data_source_block I
_cod_database_code 2238174
_cod_database_fobs_code 2238174

loop_
_space_group_symop_operation_xyz
'x, y, z'
'-x, -y, z+1/2'
'-x+1/2, y+1/2, z+1/2'
'x+1/2, -y+1/2, z'

loop_
_atom_site_type_symbol
_atom_site_label
_atom_site_fract_x
_atom_site_fract_y
_atom_site_fract_z
_atom_site_U_iso_or_equiv
_atom_site_adp_type
_atom_site_calc_flag
_atom_site_refinement_flags
_atom_site_occupancy
_atom_site_symmetry_multiplicity
Cl Cl2 0.98060(6) 0.10914(8) 1.19390(17) 0.0269(3) Uani d . 1 1
S S1 0.86675(9) -0.10667(11) 1.3286(2) 0.0412(4) Uani d . 1 1
Cl Cl1 0.99242(8) 0.36455(10) 0.7389(2) 0.0411(4) Uani d . 1 1
S S2 0.85864(8) -0.15845(11) 1.0567(2) 0.0395(4) Uani d . 1 1
O O2W 0.9096(2) 0.1819(3) 1.5764(6) 0.0381(10) Uani d D 1 1
H H3W 0.935(3) 0.233(3) 1.609(9) 0.057 Uiso d D 1 1
H H4W 0.937(3) 0.150(4) 1.497(7) 0.057 Uiso d D 1 1
N N2 0.8933(2) 0.0331(3) 0.8354(6) 0.0267(9) Uani d . 1 1
H H2A 0.8991 0.0831 0.7542 0.04 Uiso calc R 1 1
H H2B 0.9208 -0.019 0.7989 0.04 Uiso calc R 1 1
H H2C 0.9082 0.0528 0.9489 0.04 Uiso calc R 1 1
C C21 0.7911(3) -0.0781(4) 0.9473(8) 0.0286(12) Uani d . 1 1
O O1W 1.0599(3) 0.4223(3) 1.3483(6) 0.0534(12) Uani d D 1 1
H H1W 1.043(4) 0.476(3) 1.302(9) 0.08 Uiso d D 1 1
H H2W 1.039(4) 0.406(4) 1.453(6) 0.08 Uiso d D 1 1
N N1 0.9146(2) -0.2839(3) 1.5749(6) 0.0282(10) Uani d . 1 1
H H1A 0.9242 -0.3284 1.6647 0.042 Uiso calc R 1 1
H H1B 0.9388 -0.2271 1.5996 0.042 Uiso calc R 1 1
H H1C 0.9298 -0.3079 1.4647 0.042 Uiso calc R 1 1
C C26 0.8140(2) 0.0039(3) 0.8427(7) 0.0218(10) Uani d . 1 1
C C14 0.7102(3) -0.3103(4) 1.6647(8) 0.0317(12) Uani d . 1 1
H H14 0.6782 -0.3509 1.7342 0.038 Uiso calc R 1 1
C C12 0.7275(3) -0.1730(4) 1.4523(8) 0.0332(13) Uani d . 1 1
H H12 0.7073 -0.1212 1.3811 0.04 Uiso calc R 1 1
C C25 0.7627(3) 0.0625(3) 0.7478(8) 0.0272(11) Uani d . 1 1
H H25 0.7787 0.1168 0.6768 0.033 Uiso calc R 1 1
C C15 0.7858(3) -0.3249(3) 1.6726(7) 0.0268(11) Uani d . 1 1
H H15 0.8055 -0.3753 1.7482 0.032 Uiso calc R 1 1
C C11 0.8050(3) -0.1876(3) 1.4566(7) 0.0255(11) Uani d . 1 1
C C23 0.6638(3) -0.0391(4) 0.8641(8) 0.0395(14) Uani d . 1 1
H H23 0.6128 -0.0526 0.8741 0.047 Uiso calc R 1 1
C C24 0.6876(3) 0.0396(4) 0.7590(8) 0.0345(12) Uani d . 1 1
H H24 0.6528 0.0784 0.6943 0.041 Uiso calc R 1 1
C C16 0.8335(3) -0.2645(3) 1.5676(7) 0.0237(10) Uani d . 1 1
C C13 0.6811(3) -0.2350(4) 1.5534(8) 0.0381(13) Uani d . 1 1
H H13 0.6294 -0.2262 1.5468 0.046 Uiso calc R 1 1
C C22 0.7156(3) -0.1002(4) 0.9572(8) 0.0354(13) Uani d . 1 1
H H22 0.6992 -0.1554 1.0255 0.043 Uiso calc R 1 1

loop_
_atom_site_aniso_label
_atom_site_aniso_U_11
_atom_site_aniso_U_22
_atom_site_aniso_U_33
_atom_site_aniso_U_12
_atom_site_aniso_U_13
_atom_site_aniso_U_23
Cl2 0.0198(5) 0.0332(6) 0.0276(7) -0.0025(5) -0.0034(6) 0.0026(5)
S1 0.0445(9) 0.0428(7) 0.0364(8) -0.0186(7) -0.0119(8) 0.0133(6)
Cl1 0.0422(8) 0.0424(7) 0.0388(9) -0.0023(5) -0.0125(7) 0.0027(6)
S2 0.0429(8) 0.0445(7) 0.0310(8) 0.0133(6) 0.0111(8) 0.0111(6)
O2W 0.040(2) 0.043(2) 0.031(3) -0.0078(17) -0.002(2) 0.0002(18)
N2 0.029(2) 0.030(2) 0.021(2) 0.0051(16) -0.001(2) -0.0027(17)
C21 0.034(3) 0.032(3) 0.019(3) 0.001(2) 0.004(3) -0.007(2)
O1W 0.072(3) 0.051(3) 0.038(3) 0.019(2) 0.003(3) -0.003(2)
N1 0.030(2) 0.030(2) 0.025(3) -0.0031(17) 0.000(2) -0.0016(18)
C26 0.022(2) 0.028(2) 0.015(3) 0.0005(18) 0.003(2) -0.0089(19)
C14 0.028(3) 0.044(3) 0.023(3) -0.007(2) 0.002(3) -0.004(2)
C12 0.038(3) 0.035(3) 0.027(3) 0.004(2) -0.002(3) -0.006(2)
C25 0.030(3) 0.030(2) 0.021(3) 0.005(2) -0.003(3) -0.006(2)
C15 0.033(3) 0.026(2) 0.021(3) -0.0076(19) 0.000(3) -0.0043(19)
C11 0.030(3) 0.028(2) 0.019(3) -0.008(2) 0.002(2) -0.006(2)
C23 0.026(3) 0.062(4) 0.030(4) -0.006(3) 0.002(3) -0.015(3)
C24 0.027(3) 0.046(3) 0.030(3) 0.005(2) -0.008(3) -0.008(2)
C16 0.024(2) 0.027(2) 0.020(3) -0.0046(18) 0.001(2) -0.010(2)
C13 0.024(3) 0.052(3) 0.038(4) 0.000(2) 0.009(3) -0.017(3)
C22 0.030(3) 0.049(3) 0.028(3) -0.008(3) 0.005(3) -0.003(2)

loop_
_atom_type_symbol
_atom_type_description
_atom_type_scat_dispersion_real
_atom_type_scat_dispersion_imag
_atom_type_scat_source
C C 0.0033 0.0016 'International Tables Vol C Tables 4.2.6.8 and 6.1.1.4'
H H 0 0 'International Tables Vol C Tables 4.2.6.8 and 6.1.1.4'
N N 0.0061 0.0033 'International Tables Vol C Tables 4.2.6.8 and 6.1.1.4'
O O 0.0106 0.006 'International Tables Vol C Tables 4.2.6.8 and 6.1.1.4'
S S 0.1246 0.1234 'International Tables Vol C Tables 4.2.6.8 and 6.1.1.4'
Cl Cl 0.1484 0.1585 'International Tables Vol C Tables 4.2.6.8 and 6.1.1.4'

loop_
_geom_angle_atom_site_label_1
_geom_angle_atom_site_label_2
_geom_angle_atom_site_label_3
_geom_angle
C11 S1 S2 103.43(17)
C21 S2 S1 104.74(18)
H3W O2W H4W 106(6)
C26 N2 H2A 109.5
C26 N2 H2B 109.5
H2A N2 H2B 109.5
C26 N2 H2C 109.5
H2A N2 H2C 109.5
H2B N2 H2C 109.5
C22 C21 C26 118.9(5)
C22 C21 S2 120.3(4)
C26 C21 S2 120.6(4)
H1W O1W H2W 114(3)
C16 N1 H1A 109.5
C16 N1 H1B 109.5
H1A N1 H1B 109.5
C16 N1 H1C 109.5
H1A N1 H1C 109.5
H1B N1 H1C 109.5
C25 C26 C21 121.0(4)
C25 C26 N2 118.1(4)
C21 C26 N2 120.8(4)
C15 C14 C13 120.0(5)
C15 C14 H14 120
C13 C14 H14 120
C13 C12 C11 120.0(5)
C13 C12 H12 120
C11 C12 H12 120
C24 C25 C26 119.4(5)
C24 C25 H25 120.3
C26 C25 H25 120.3
C14 C15 C16 119.9(5)
C14 C15 H15 120
C16 C15 H15 120
C16 C11 C12 118.5(4)
C16 C11 S1 120.7(4)
C12 C11 S1 120.8(4)
C24 C23 C22 120.4(5)
C24 C23 H23 119.8
C22 C23 H23 119.8
C23 C24 C25 120.5(5)
C23 C24 H24 119.7
C25 C24 H24 119.7
C15 C16 C11 120.7(4)
C15 C16 N1 118.7(4)
C11 C16 N1 120.6(4)
C12 C13 C14 120.9(5)
C12 C13 H13 119.5
C14 C13 H13 119.5
C21 C22 C23 119.6(5)
C21 C22 H22 120.2
C23 C22 H22 120.2

loop_
_geom_bond_atom_site_label_1
_geom_bond_atom_site_label_2
_geom_bond_distance
S1 C11 1.792(5)
S1 S2 2.061(2)
S2 C21 1.791(5)
O2W H3W 0.86(2)
O2W H4W 0.86(2)
N2 C26 1.468(6)
N2 H2A 0.89
N2 H2B 0.89
N2 H2C 0.89
C21 C22 1.380(7)
C21 C26 1.386(7)
O1W H1W 0.852(19)
O1W H2W 0.858(19)
N1 C16 1.469(6)
N1 H1A 0.89
N1 H1B 0.89
N1 H1C 0.89
C26 C25 1.380(7)
C14 C15 1.364(6)
C14 C13 1.380(8)
C14 H14 0.93
C12 C13 1.375(8)
C12 C11 1.396(7)
C12 H12 0.93
C25 C24 1.375(7)
C25 H25 0.93
C15 C16 1.391(7)
C15 H15 0.93
C11 C16 1.391(7)
C23 C24 1.358(8)
C23 C22 1.399(8)
C23 H23 0.93
C24 H24 0.93
C13 H13 0.93
C22 H22 0.93

loop_
_geom_hbond_atom_site_label_D
_geom_hbond_atom_site_label_H
_geom_hbond_atom_site_label_A
_geom_hbond_site_symmetry_A
_geom_hbond_distance_DH
_geom_hbond_distance_HA
_geom_hbond_distance_DA
_geom_hbond_angle_DHA
_geom_hbond_publ_flag
N1 H1A O1W 2_755 0.89 1.83 2.723(6) 178 yes
N1 H1B Cl2 2_755 0.89 2.24 3.108(4) 166 yes
N1 H1C Cl1 2_755 0.89 2.25 3.103(4) 160 yes
N2 H2A O2W 1_554 0.89 1.84 2.727(6) 177 yes
N2 H2B Cl2 2_754 0.89 2.26 3.111(4) 160 yes
N2 H2C Cl2 . 0.89 2.30 3.157(4) 163 yes
O2W H4W Cl2 . 0.86(5) 2.36(5) 3.157(5) 155(5) yes
O2W H3W Cl1 1_556 0.85(5) 2.23(5) 3.078(4) 171(6) yes
O1W H1W Cl1 2_765 0.85(5) 2.27(5) 3.096(5) 167(5) yes
O1W H2W Cl1 1_556 0.86(5) 2.27(5) 3.127(5) 176(7) yes

loop_
_geom_torsion_atom_site_label_1
_geom_torsion_atom_site_label_2
_geom_torsion_atom_site_label_3
_geom_torsion_atom_site_label_4
_geom_torsion
C11 S1 S2 C21 96.8(2)
S1 S2 C21 C22 -87.5(5)
S1 S2 C21 C26 96.2(4)
C22 C21 C26 C25 -0.7(8)
S2 C21 C26 C25 175.7(4)
C22 C21 C26 N2 177.1(4)
S2 C21 C26 N2 -6.5(6)
C21 C26 C25 C24 0.7(7)
N2 C26 C25 C24 -177.1(5)
C13 C14 C15 C16 -0.4(7)
C13 C12 C11 C16 -1.3(7)
C13 C12 C11 S1 -179.1(4)
S2 S1 C11 C16 103.3(4)
S2 S1 C11 C12 -78.8(4)
C22 C23 C24 C25 -2.1(8)
C26 C25 C24 C23 0.7(8)
C14 C15 C16 C11 1.2(7)
C14 C15 C16 N1 -178.3(4)
C12 C11 C16 C15 -0.3(7)
S1 C11 C16 C15 177.5(4)
C12 C11 C16 N1 179.1(4)
S1 C11 C16 N1 -3.0(6)
C11 C12 C13 C14 2.1(8)
C15 C14 C13 C12 -1.2(8)
C26 C21 C22 C23 -0.8(8)
S2 C21 C22 C23 -177.2(4)
C24 C23 C22 C21 2.2(9)
